data_1573267
loop_
_publ_author_name
'Queyriaux, Nicolas'
'Cabrera-Trujillo, Jorge J'
'Durvin, Nina'
'Vendier, Laure'
'Miqueu, Karinne'
'Simonneau, Antoine'

_publ_section_title
;
 Reactivity of metal hydrides with CO<sub>2</sub>: going beyond formate
 with a high-valent cationic pentahydride Mo(vi) complex.
;
_journal_issue 48
_journal_name_full 'Chemical science'
_journal_page_first 20582
_journal_page_last 20589
_journal_paper_doi 10.1039/d4sc04345f
_journal_volume 15
_journal_year 2024
_chemical_formula_moiety '2(C21 H49 Mo O2 P4), 2(C24 H20 B), C4 H8 O'
_chemical_formula_sum 'C94 H146 B2 Mo2 O5 P8'
_chemical_formula_weight 1817.37
_space_group_crystal_system triclinic
_space_group_IT_number 2
_space_group_name_Hall '-P 1'
_space_group_name_H-M_alt 'P -1'
_atom_sites_solution_hydrogens geom
_audit_creation_method SHELXL-2018/3
_audit_update_record
;
2024-06-25 deposited with the CCDC.	2024-11-25 downloaded from the CCDC.
;
_cell_angle_alpha 101.532(6)
_cell_angle_beta 99.455(5)
_cell_angle_gamma 108.140(5)
_cell_formula_units_Z 2
_cell_length_a 15.332(3)
_cell_length_b 15.378(3)
_cell_length_c 23.433(5)
_cell_measurement_reflns_used 9867
_cell_measurement_temperature 100(2)
_cell_measurement_theta_max 26.18
_cell_measurement_theta_min 2.27
_cell_volume 4989.8(18)
_computing_structure_refinement 'SHELXL-2018/3 (Sheldrick, 2018)'
_computing_structure_solution 'SHELXT 2014/5 (Sheldrick, 2014)'
_diffrn_ambient_temperature 100(2)
_diffrn_measured_fraction_theta_full 0.999
_diffrn_measured_fraction_theta_max 0.999
_diffrn_measurement_device Area
_diffrn_measurement_device_type 'Bruker Kappa Apex2'
_diffrn_measurement_method '\f & \w scans'
_diffrn_radiation_monochromator graphite
_diffrn_radiation_type 'Mo K\a'
_diffrn_radiation_wavelength 0.71073
_diffrn_reflns_av_R_equivalents 0.1241
_diffrn_reflns_av_unetI/netI 0.0971
_diffrn_reflns_Laue_measured_fraction_full 0.999
_diffrn_reflns_Laue_measured_fraction_max 0.999
_diffrn_reflns_limit_h_max 18
_diffrn_reflns_limit_h_min -18
_diffrn_reflns_limit_k_max 18
_diffrn_reflns_limit_k_min -18
_diffrn_reflns_limit_l_max 27
_diffrn_reflns_limit_l_min -27
_diffrn_reflns_number 105966
_diffrn_reflns_point_group_measured_fraction_full 0.999
_diffrn_reflns_point_group_measured_fraction_max 0.999
_diffrn_reflns_theta_full 24.712
_diffrn_reflns_theta_max 24.712
_diffrn_reflns_theta_min 0.914
_exptl_absorpt_coefficient_mu 0.426
_exptl_absorpt_correction_T_max 0.7400
_exptl_absorpt_correction_T_min 0.6761
_exptl_absorpt_correction_type multi-scan
_exptl_absorpt_process_details 'SADABS (Siemens, 1996)'
_exptl_crystal_colour pink
_exptl_crystal_density_diffrn 1.210
_exptl_crystal_description platelet
_exptl_crystal_F_000 1928
_exptl_crystal_size_max 0.100
_exptl_crystal_size_mid 0.08
_exptl_crystal_size_min 0.02
_refine_diff_density_max 1.206
_refine_diff_density_min -1.728
_refine_diff_density_rms 0.138
_refine_ls_extinction_method none
_refine_ls_goodness_of_fit_ref 1.189
_refine_ls_hydrogen_treatment constr
_refine_ls_matrix_type full
_refine_ls_number_parameters 1016
_refine_ls_number_reflns 16987
_refine_ls_number_restraints 12
_refine_ls_restrained_S_all 1.189
_refine_ls_R_factor_all 0.1419
_refine_ls_R_factor_gt 0.0994
_refine_ls_shift/su_max 0.059
_refine_ls_shift/su_mean 0.000
_refine_ls_structure_factor_coef Fsqd
_refine_ls_weighting_details 'w=1/[\s^2^(Fo^2^)+77.8036P] where P=(Fo^2^+2Fc^2^)/3'
_refine_ls_weighting_scheme calc
_refine_ls_wR_factor_gt 0.2098
_refine_ls_wR_factor_ref 0.2254
_reflns_Friedel_coverage 0.000
_reflns_number_gt 11913
_reflns_number_total 16987
_reflns_threshold_expression 'I > 2\s(I)'
_cod_data_source_file d4sc04345f3.cif
_cod_data_source_block NDN200622
_cod_depositor_comments 'Adding full bibliography for 1573265--1573268.cif.'
_cod_original_cell_volume 4989.8(16)
_cod_database_code 1573267
_shelx_shelxl_version_number 2018/3
_shelx_space_group_comment
;
The symmetry employed for this shelxl refinement is uniquely defined
by the following loop, which should always be used as a source of
symmetry information in preference to the above space-group names.
They are only intended as comments.
;

loop_
_space_group_symop_operation_xyz
'x, y, z'
'-x, -y, -z'

loop_
_atom_site_label
_atom_site_type_symbol
_atom_site_fract_x
_atom_site_fract_y
_atom_site_fract_z
_atom_site_U_iso_or_equiv
_atom_site_adp_type
_atom_site_occupancy
_atom_site_site_symmetry_order
_atom_site_calc_flag
_atom_site_refinement_flags_posn
_atom_site_refinement_flags_adp
_atom_site_refinement_flags_occupancy
_atom_site_disorder_assembly
_atom_site_disorder_group
C1 C 0.8734(7) 0.1162(8) 0.4912(5) 0.030(2) Uani 1 1 d . . . . .
H1 H 0.851611 0.091902 0.448802 0.036 Uiso 1 1 calc R U . . .
C2 C 0.7031(8) 0.1725(8) 0.6236(5) 0.036(3) Uani 1 1 d . . . . .
H2A H 0.681937 0.190453 0.586891 0.043 Uiso 1 1 calc R U . . .
H2B H 0.646423 0.141705 0.637392 0.043 Uiso 1 1 calc R U . . .
C3 C 0.7704(8) 0.2628(8) 0.6733(6) 0.040(3) Uani 1 1 d . . . . .
H3A H 0.785168 0.246485 0.711599 0.048 Uiso 1 1 calc R U . . .
H3B H 0.739698 0.310662 0.679491 0.048 Uiso 1 1 calc R U . . .
C4 C 1.1380(7) 0.1507(8) 0.6683(5) 0.036(3) Uani 1 1 d . . . . .
H4A H 1.163032 0.204965 0.704722 0.043 Uiso 1 1 calc R U . . .
H4B H 1.169469 0.104743 0.674270 0.043 Uiso 1 1 calc R U . . .
C5 C 1.1595(7) 0.1861(8) 0.6128(5) 0.032(3) Uani 1 1 d . . . . .
H5A H 1.146502 0.130633 0.578483 0.039 Uiso 1 1 calc R U . . .
H5B H 1.227534 0.225266 0.621807 0.039 Uiso 1 1 calc R U . . .
C6 C 0.6845(7) 0.0031(9) 0.5367(5) 0.040(3) Uani 1 1 d . . . . .
H6A H 0.619218 -0.015719 0.542195 0.048 Uiso 1 1 calc R U . . .
H6B H 0.686302 0.035233 0.504014 0.048 Uiso 1 1 calc R U . . .
C7 C 0.7073(8) -0.0852(9) 0.5175(5) 0.051(4) Uani 1 1 d . . . . .
H7A H 0.771431 -0.067565 0.511219 0.076 Uiso 1 1 calc R U . . .
H7B H 0.661865 -0.126546 0.480064 0.076 Uiso 1 1 calc R U . . .
H7C H 0.703370 -0.118982 0.548886 0.076 Uiso 1 1 calc R U . . .
C8 C 0.7467(7) 0.0203(8) 0.6620(5) 0.034(3) Uani 1 1 d . . . . .
H8A H 0.783235 -0.022541 0.657907 0.041 Uiso 1 1 calc R U . . .
H8B H 0.774384 0.065650 0.702361 0.041 Uiso 1 1 calc R U . . .
C9 C 0.6454(7) -0.0394(8) 0.6599(5) 0.032(3) Uani 1 1 d . . . . .
H9A H 0.609842 0.002484 0.669268 0.048 Uiso 1 1 calc R U . . .
H9B H 0.645970 -0.076397 0.689362 0.048 Uiso 1 1 calc R U . . .
H9C H 0.615171 -0.082563 0.619597 0.048 Uiso 1 1 calc R U . . .
C10 C 0.9533(8) 0.4130(8) 0.7128(5) 0.039(3) Uani 1 1 d . . . . .
H10A H 1.009422 0.449858 0.700856 0.047 Uiso 1 1 calc R U . . .
H10B H 0.916479 0.454645 0.721520 0.047 Uiso 1 1 calc R U . . .
C11 C 0.9867(9) 0.3889(8) 0.7698(5) 0.042(3) Uani 1 1 d . . . . .
H11A H 0.932515 0.346561 0.779901 0.063 Uiso 1 1 calc R U . . .
H11B H 1.017184 0.447352 0.802588 0.063 Uiso 1 1 calc R U . . .
H11C H 1.032254 0.357206 0.763956 0.063 Uiso 1 1 calc R U . . .
C12 C 0.8430(8) 0.3694(7) 0.5936(5) 0.036(3) Uani 1 1 d . . . . .
H12A H 0.798735 0.319640 0.557856 0.043 Uiso 1 1 calc R U . . .
H12B H 0.807441 0.407430 0.610843 0.043 Uiso 1 1 calc R U . . .
C13 C 0.9214(9) 0.4338(9) 0.5729(6) 0.046(3) Uani 1 1 d . . . . .
H13A H 0.964209 0.485534 0.607359 0.069 Uiso 1 1 calc R U . . .
H13B H 0.893790 0.460318 0.542999 0.069 Uiso 1 1 calc R U . . .
H13C H 0.956776 0.397088 0.554944 0.069 Uiso 1 1 calc R U . . .
C14 C 1.1592(7) 0.3783(7) 0.6370(5) 0.033(3) Uani 1 1 d . . . . .
H14A H 1.122893 0.419502 0.628940 0.040 Uiso 1 1 calc R U . . .
H14B H 1.165818 0.378874 0.679819 0.040 Uiso 1 1 calc R U . . .
C15 C 1.2581(7) 0.4231(7) 0.6278(5) 0.033(3) Uani 1 1 d . . . . .
H15A H 1.292505 0.379294 0.629982 0.049 Uiso 1 1 calc R U . . .
H15B H 1.292477 0.482662 0.659205 0.049 Uiso 1 1 calc R U . . .
H15C H 1.252799 0.436074 0.588353 0.049 Uiso 1 1 calc R U . . .
C16 C 1.1064(7) 0.2576(7) 0.5155(4) 0.027(2) Uani 1 1 d . . . . .
H16A H 1.174878 0.275168 0.517425 0.033 Uiso 1 1 calc R U . . .
H16B H 1.074065 0.192520 0.488703 0.033 Uiso 1 1 calc R U . . .
C17 C 1.0703(8) 0.3254(7) 0.4875(5) 0.033(3) Uani 1 1 d . . . . .
H17A H 1.001720 0.306097 0.482587 0.050 Uiso 1 1 calc R U . . .
H17B H 1.084960 0.323447 0.448198 0.050 Uiso 1 1 calc R U . . .
H17C H 1.101231 0.390170 0.513782 0.050 Uiso 1 1 calc R U . . .
C18 C 0.9997(8) 0.0750(9) 0.7329(5) 0.039(3) Uani 1 1 d . . . . .
H18A H 0.935971 0.028001 0.727987 0.047 Uiso 1 1 calc R U . . .
H18B H 1.046230 0.046029 0.745848 0.047 Uiso 1 1 calc R U . . .
C19 C 1.0137(8) 0.1582(9) 0.7815(5) 0.043(3) Uani 1 1 d . . . . .
H19A H 1.074010 0.208096 0.784935 0.065 Uiso 1 1 calc R U . . .
H19B H 1.014405 0.140346 0.819439 0.065 Uiso 1 1 calc R U . . .
H19C H 0.961872 0.181855 0.772788 0.065 Uiso 1 1 calc R U . . .
C20 C 0.9796(8) -0.0267(7) 0.6119(5) 0.029(2) Uani 1 1 d . . . . .
H20A H 0.910081 -0.058558 0.603053 0.034 Uiso 1 1 calc R U . . .
H20B H 0.996384 -0.023772 0.573101 0.034 Uiso 1 1 calc R U . . .
C21 C 1.0261(8) -0.0890(7) 0.6391(5) 0.029(2) Uani 1 1 d . . . . .
H21A H 1.094991 -0.060459 0.646113 0.044 Uiso 1 1 calc R U . . .
H21B H 1.003575 -0.152553 0.611368 0.044 Uiso 1 1 calc R U . . .
H21C H 1.009503 -0.093631 0.677330 0.044 Uiso 1 1 calc R U . . .
C31 C 0.3727(6) 0.1585(7) -0.0064(5) 0.022(2) Uani 1 1 d . . . . .
H31 H 0.344360 0.137188 -0.048316 0.027 Uiso 1 1 calc R U . . .
C32 C 0.6626(6) 0.1671(7) 0.1132(4) 0.022(2) Uani 1 1 d . . . . .
H32A H 0.713596 0.215780 0.146392 0.027 Uiso 1 1 calc R U . . .
H32B H 0.681600 0.111174 0.102699 0.027 Uiso 1 1 calc R U . . .
C33 C 0.6514(7) 0.2070(7) 0.0583(4) 0.025(2) Uani 1 1 d . . . . .
H33A H 0.613496 0.154622 0.022125 0.030 Uiso 1 1 calc R U . . .
H33B H 0.714367 0.238013 0.051528 0.030 Uiso 1 1 calc R U . . .
C34 C 0.3091(6) 0.3048(7) 0.1865(4) 0.023(2) Uani 1 1 d . . . . .
H34A H 0.317279 0.287829 0.225171 0.028 Uiso 1 1 calc R U . . .
H34B H 0.282478 0.356017 0.191101 0.028 Uiso 1 1 calc R U . . .
C35 C 0.2405(6) 0.2186(6) 0.1376(4) 0.015(2) Uani 1 1 d . . . . .
H35A H 0.220835 0.238920 0.101664 0.018 Uiso 1 1 calc R U . . .
H35B H 0.183265 0.190645 0.151705 0.018 Uiso 1 1 calc R U . . .
C36 C 0.5751(7) 0.3243(7) -0.0011(4) 0.023(2) Uani 1 1 d . . . . .
H36A H 0.636314 0.341647 -0.012617 0.028 Uiso 1 1 calc R U . . .
H36B H 0.529906 0.267422 -0.032368 0.028 Uiso 1 1 calc R U . . .
C37 C 0.5387(7) 0.4050(7) 0.0007(5) 0.030(2) Uani 1 1 d . . . . .
H37A H 0.480524 0.390240 0.014997 0.045 Uiso 1 1 calc R U . . .
H37B H 0.525295 0.413787 -0.039644 0.045 Uiso 1 1 calc R U . . .
H37C H 0.586535 0.463381 0.028058 0.045 Uiso 1 1 calc R U . . .
C38 C 0.6831(6) 0.4008(7) 0.1202(4) 0.024(2) Uani 1 1 d . . . . .
H38A H 0.653884 0.448934 0.130836 0.029 Uiso 1 1 calc R U . . .
H38B H 0.706074 0.385988 0.157845 0.029 Uiso 1 1 calc R U . . .
C39 C 0.7693(7) 0.4462(8) 0.0970(5) 0.038(3) Uani 1 1 d . . . . .
H39A H 0.800613 0.400468 0.087183 0.058 Uiso 1 1 calc R U . . .
H39B H 0.813691 0.502600 0.127964 0.058 Uiso 1 1 calc R U . . .
H39C H 0.748774 0.464744 0.060861 0.058 Uiso 1 1 calc R U . . .
C40 C 0.4958(7) 0.0042(6) 0.1050(4) 0.023(2) Uani 1 1 d . . . . .
H40A H 0.431844 -0.016969 0.112513 0.028 Uiso 1 1 calc R U . . .
H40B H 0.487704 -0.007317 0.061018 0.028 Uiso 1 1 calc R U . . .
C41 C 0.5482(8) -0.0587(7) 0.1264(5) 0.030(2) Uani 1 1 d . . . . .
H41A H 0.610469 -0.041411 0.117231 0.045 Uiso 1 1 calc R U . . .
H41B H 0.511283 -0.125579 0.105761 0.045 Uiso 1 1 calc R U . . .
H41C H 0.556166 -0.049136 0.169837 0.045 Uiso 1 1 calc R U . . .
C42 C 0.5971(7) 0.1422(7) 0.2178(4) 0.023(2) Uani 1 1 d . . . . .
H42A H 0.642034 0.107938 0.220228 0.028 Uiso 1 1 calc R U . . .
H42B H 0.633567 0.210115 0.238117 0.028 Uiso 1 1 calc R U . . .
C43 C 0.5264(7) 0.1062(7) 0.2519(5) 0.025(2) Uani 1 1 d . . . . .
H43A H 0.485457 0.143950 0.253885 0.037 Uiso 1 1 calc R U . . .
H43B H 0.559302 0.111275 0.292723 0.037 Uiso 1 1 calc R U . . .
H43C H 0.487939 0.039521 0.231735 0.037 Uiso 1 1 calc R U . . .
C44 C 0.2058(7) 0.0427(7) 0.0494(4) 0.025(2) Uani 1 1 d . . . . .
H44A H 0.142357 0.024289 0.057913 0.029 Uiso 1 1 calc R U . . .
H44B H 0.203708 0.074236 0.016551 0.029 Uiso 1 1 calc R U . . .
C45 C 0.2291(7) -0.0474(6) 0.0287(4) 0.025(2) Uani 1 1 d . . . . .
H45A H 0.293324 -0.029307 0.022526 0.038 Uiso 1 1 calc R U . . .
H45B H 0.183809 -0.087891 -0.009002 0.038 Uiso 1 1 calc R U . . .
H45C H 0.225002 -0.082293 0.059504 0.038 Uiso 1 1 calc R U . . .
C46 C 0.2795(6) 0.0640(6) 0.1756(4) 0.017(2) Uani 1 1 d . . . . .
H46A H 0.317085 0.022071 0.172497 0.020 Uiso 1 1 calc R U . . .
H46B H 0.307342 0.111603 0.215156 0.020 Uiso 1 1 calc R U . . .
C47 C 0.1786(7) 0.0039(7) 0.1746(5) 0.023(2) Uani 1 1 d . . . . .
H47A H 0.136679 0.039504 0.167612 0.034 Uiso 1 1 calc R U . . .
H47B H 0.177517 -0.011155 0.213279 0.034 Uiso 1 1 calc R U . . .
H47C H 0.157020 -0.055075 0.142406 0.034 Uiso 1 1 calc R U . . .
C48 C 0.4192(6) 0.4491(6) 0.1375(4) 0.020(2) Uani 1 1 d . . . . .
H48A H 0.419029 0.500923 0.170200 0.024 Uiso 1 1 calc R U . . .
H48B H 0.477301 0.473524 0.123437 0.024 Uiso 1 1 calc R U . . .
C49 C 0.3347(7) 0.4261(7) 0.0863(5) 0.026(2) Uani 1 1 d . . . . .
H49A H 0.334030 0.375194 0.053289 0.040 Uiso 1 1 calc R U . . .
H49B H 0.338728 0.482781 0.072212 0.040 Uiso 1 1 calc R U . . .
H49C H 0.276552 0.405335 0.100059 0.040 Uiso 1 1 calc R U . . .
C50 C 0.5049(7) 0.4150(7) 0.2435(4) 0.026(2) Uani 1 1 d . . . . .
H50A H 0.567679 0.449451 0.237597 0.031 Uiso 1 1 calc R U . . .
H50B H 0.480329 0.463300 0.261888 0.031 Uiso 1 1 calc R U . . .
C51 C 0.5190(7) 0.3583(7) 0.2876(4) 0.029(2) Uani 1 1 d . . . . .
H51A H 0.457230 0.316978 0.289996 0.043 Uiso 1 1 calc R U . . .
H51B H 0.553344 0.401773 0.327333 0.043 Uiso 1 1 calc R U . . .
H51C H 0.555518 0.319472 0.274241 0.043 Uiso 1 1 calc R U . . .
C101 C 0.9205(7) 0.7263(7) 0.7274(5) 0.025(2) Uani 1 1 d . . . . .
C102 C 0.8748(7) 0.6464(7) 0.6766(5) 0.027(2) Uani 1 1 d . . . . .
H102 H 0.898728 0.596109 0.671023 0.032 Uiso 1 1 calc R U . . .
C103 C 0.7967(7) 0.6404(8) 0.6355(5) 0.030(2) Uani 1 1 d . . . . .
H103 H 0.770036 0.586797 0.601502 0.036 Uiso 1 1 calc R U . . .
C104 C 0.7552(7) 0.7084(8) 0.6412(5) 0.032(3) Uani 1 1 d . . . . .
H104 H 0.699967 0.701731 0.612807 0.038 Uiso 1 1 calc R U . . .
C105 C 0.7988(7) 0.7882(8) 0.6912(5) 0.031(3) Uani 1 1 d . . . . .
H105 H 0.773655 0.837690 0.696246 0.037 Uiso 1 1 calc R U . . .
C106 C 0.8769(6) 0.7957(7) 0.7326(4) 0.022(2) Uani 1 1 d . . . . .
H106 H 0.903055 0.849766 0.766348 0.027 Uiso 1 1 calc R U . . .
C107 C 1.0670(7) 0.8437(6) 0.8168(4) 0.020(2) Uani 1 1 d . . . . .
C108 C 1.0352(7) 0.8805(7) 0.8667(5) 0.030(2) Uani 1 1 d . . . . .
H108 H 0.988084 0.837768 0.879644 0.036 Uiso 1 1 calc R U . . .
C109 C 1.0702(7) 0.9761(8) 0.8972(5) 0.031(3) Uani 1 1 d . . . . .
H109 H 1.045255 0.997059 0.929641 0.037 Uiso 1 1 calc R U . . .
C110 C 1.1406(7) 1.0416(8) 0.8815(5) 0.037(3) Uani 1 1 d . . . . .
H110 H 1.163796 1.107067 0.902435 0.044 Uiso 1 1 calc R U . . .
C111 C 1.1762(7) 1.0088(7) 0.8342(5) 0.026(2) Uani 1 1 d . . . . .
H111 H 1.224991 1.052217 0.822813 0.031 Uiso 1 1 calc R U . . .
C112 C 1.1412(7) 0.9126(7) 0.8033(5) 0.026(2) Uani 1 1 d . . . . .
H112 H 1.168190 0.892291 0.771789 0.031 Uiso 1 1 calc R U . . .
C113 C 0.9830(7) 0.6651(7) 0.8213(4) 0.0209(16) Uani 1 1 d . U . . .
C114 C 1.0432(7) 0.6764(8) 0.8751(5) 0.032(3) Uani 1 1 d . . . . .
H114 H 1.103446 0.725933 0.886843 0.038 Uiso 1 1 calc R U . . .
C115 C 1.0190(7) 0.6173(8) 0.9137(5) 0.032(3) Uani 1 1 d . . . . .
H115 H 1.062466 0.628162 0.950554 0.038 Uiso 1 1 calc R U . . .
C116 C 0.9319(8) 0.5433(9) 0.8977(5) 0.038(3) Uani 1 1 d . . . . .
H116 H 0.915601 0.501980 0.922568 0.045 Uiso 1 1 calc R U . . .
C117 C 0.8699(7) 0.5319(8) 0.8444(5) 0.033(3) Uani 1 1 d . . . . .
H117 H 0.810057 0.481829 0.832736 0.039 Uiso 1 1 calc R U . . .
C118 C 0.8924(7) 0.5914(7) 0.8075(5) 0.027(2) Uani 1 1 d . . . . .
H118 H 0.846660 0.583052 0.772243 0.033 Uiso 1 1 calc R U . . .
C119 C 1.0859(6) 0.6983(6) 0.7397(4) 0.021(2) Uani 1 1 d . . . . .
C120 C 1.1354(6) 0.6414(6) 0.7567(4) 0.022(2) Uani 1 1 d . . . . .
H120 H 1.128657 0.620897 0.791887 0.026 Uiso 1 1 calc R U . . .
C121 C 1.1949(7) 0.6139(7) 0.7232(5) 0.030(2) Uani 1 1 d . . . . .
H121 H 1.228682 0.576522 0.736637 0.036 Uiso 1 1 calc R U . . .
C122 C 1.2048(7) 0.6400(7) 0.6716(5) 0.028(2) Uani 1 1 d . . . . .
H122 H 1.244813 0.620451 0.649087 0.034 Uiso 1 1 calc R U . . .
C123 C 1.1560(7) 0.6954(7) 0.6522(5) 0.026(2) Uani 1 1 d . . . . .
H123 H 1.162692 0.714620 0.616643 0.031 Uiso 1 1 calc R U . . .
C124 C 1.0964(8) 0.7225(7) 0.6861(5) 0.030(2) Uani 1 1 d . . . . .
H124 H 1.061856 0.758857 0.672042 0.036 Uiso 1 1 calc R U . . .
C131 C 0.5784(6) -0.1381(7) 0.3002(4) 0.022(2) Uani 1 1 d . . . . .
C132 C 0.6548(7) -0.0731(7) 0.2863(5) 0.025(2) Uani 1 1 d . . . . .
H132 H 0.676021 -0.094885 0.252267 0.030 Uiso 1 1 calc R U . . .
C133 C 0.7005(8) 0.0213(8) 0.3201(5) 0.0338(18) Uani 1 1 d . U . . .
H133 H 0.752022 0.061567 0.308969 0.041 Uiso 1 1 calc R U . . .
C134 C 0.6710(7) 0.0567(7) 0.3700(5) 0.033(3) Uani 1 1 d . . . . .
H134 H 0.700560 0.121276 0.392461 0.040 Uiso 1 1 calc R U . . .
C135 C 0.5978(8) -0.0042(8) 0.3859(5) 0.037(3) Uani 1 1 d . . . . .
H135 H 0.576749 0.018627 0.419778 0.044 Uiso 1 1 calc R U . . .
C136 C 0.5536(7) -0.1007(8) 0.3521(4) 0.028(2) Uani 1 1 d . . . . .
H136 H 0.505257 -0.141603 0.365304 0.033 Uiso 1 1 calc R U . . .
C137 C 0.4826(6) -0.3159(6) 0.3004(4) 0.020(2) Uani 1 1 d . . . . .
C138 C 0.5423(7) -0.3115(7) 0.3541(5) 0.026(2) Uani 1 1 d . . . . .
H138 H 0.602891 -0.262633 0.368091 0.031 Uiso 1 1 calc R U . . .
C139 C 0.5161(8) -0.3755(8) 0.3872(5) 0.032(3) Uani 1 1 d . . . . .
H139 H 0.559782 -0.371476 0.422311 0.038 Uiso 1 1 calc R U . . .
C140 C 0.4268(7) -0.4461(8) 0.3699(5) 0.031(3) Uani 1 1 d . . . . .
H140 H 0.409100 -0.489360 0.393443 0.037 Uiso 1 1 calc R U . . .
C141 C 0.3644(8) -0.4526(7) 0.3187(5) 0.028(2) Uani 1 1 d . . . . .
H141 H 0.302455 -0.499084 0.306780 0.033 Uiso 1 1 calc R U . . .
C142 C 0.3939(7) -0.3892(7) 0.2840(4) 0.022(2) Uani 1 1 d . . . . .
H142 H 0.351415 -0.396392 0.247525 0.026 Uiso 1 1 calc R U . . .
C143 C 0.5869(6) -0.2844(6) 0.2199(4) 0.019(2) Uani 1 1 d . . . . .
C144 C 0.6366(6) -0.3395(6) 0.2388(4) 0.021(2) Uani 1 1 d . . . . .
H144 H 0.628349 -0.358929 0.274209 0.025 Uiso 1 1 calc R U . . .
C145 C 0.6987(7) -0.3677(6) 0.2077(4) 0.024(2) Uani 1 1 d . . . . .
H145 H 0.731645 -0.404637 0.222758 0.028 Uiso 1 1 calc R U . . .
C146 C 0.7124(7) -0.3420(7) 0.1553(4) 0.026(2) Uani 1 1 d . . . . .
H146 H 0.754774 -0.360339 0.134500 0.031 Uiso 1 1 calc R U . . .
C147 C 0.6629(7) -0.2896(7) 0.1347(5) 0.031(2) Uani 1 1 d . . . . .
H147 H 0.669529 -0.273439 0.098149 0.037 Uiso 1 1 calc R U . . .
C148 C 0.6028(7) -0.2592(7) 0.1660(5) 0.027(2) Uani 1 1 d . . . . .
H148 H 0.571747 -0.220773 0.151043 0.033 Uiso 1 1 calc R U . . .
C149 C 0.4259(6) -0.2438(7) 0.2114(4) 0.022(2) Uani 1 1 d . . . . .
C150 C 0.3788(7) -0.3136(7) 0.1584(5) 0.026(2) Uani 1 1 d . . . . .
H150 H 0.405173 -0.360594 0.146246 0.031 Uiso 1 1 calc R U . . .
C151 C 0.2953(6) -0.3191(7) 0.1219(4) 0.025(2) Uani 1 1 d . . . . .
H151 H 0.264352 -0.370678 0.086927 0.030 Uiso 1 1 calc R U . . .
C152 C 0.2566(7) -0.2489(8) 0.1363(5) 0.034(3) Uani 1 1 d . . . . .
H152 H 0.200750 -0.250264 0.110996 0.040 Uiso 1 1 calc R U . . .
C153 C 0.3021(7) -0.1780(7) 0.1884(5) 0.028(2) Uani 1 1 d . . . . .
H153 H 0.276469 -0.130234 0.199967 0.034 Uiso 1 1 calc R U . . .
C154 C 0.3847(7) -0.1749(7) 0.2244(5) 0.024(2) Uani 1 1 d . . . . .
H154 H 0.414984 -0.123649 0.259549 0.028 Uiso 1 1 calc R U . . .
C161 C -0.0229(10) -0.3210(10) 0.0719(7) 0.059(4) Uani 1 1 d . . . . .
H16C H -0.013620 -0.323194 0.114295 0.070 Uiso 1 1 calc R U . . .
H16D H -0.015701 -0.377863 0.047637 0.070 Uiso 1 1 calc R U . . .
C162 C -0.1211(9) -0.3174(11) 0.0485(7) 0.063(4) Uani 1 1 d . . . . .
H16E H -0.168013 -0.381886 0.028302 0.075 Uiso 1 1 calc R U . . .
H16F H -0.143582 -0.286949 0.081463 0.075 Uiso 1 1 calc R U . . .
C163 C -0.1036(8) -0.2583(8) 0.0045(5) 0.041(3) Uani 1 1 d . . . . .
H16G H -0.112037 -0.298395 -0.036157 0.050 Uiso 1 1 calc R U . . .
H16H H -0.146424 -0.221728 0.002431 0.050 Uiso 1 1 calc R U . . .
C164 C -0.0046(8) -0.1950(8) 0.0301(6) 0.045(3) Uani 1 1 d . . . . .
H16I H 0.027238 -0.183194 -0.002622 0.054 Uiso 1 1 calc R U . . .
H16J H -0.001899 -0.133293 0.054445 0.054 Uiso 1 1 calc R U . . .
O1 O 0.8603(4) 0.1900(5) 0.5164(3) 0.0247(16) Uani 1 1 d . . . . .
O2 O 0.9142(4) 0.0739(5) 0.5202(3) 0.0247(16) Uani 1 1 d . . . . .
O3 O 0.3613(4) 0.2289(5) 0.0248(3) 0.0225(15) Uani 1 1 d . . . . .
O4 O 0.4210(4) 0.1152(4) 0.0168(3) 0.0213(15) Uani 1 1 d . . . . .
O5 O 0.0420(6) -0.2385(7) 0.0665(5) 0.065(3) Uani 1 1 d . . . . .
P1 P 0.76494(18) 0.0881(2) 0.60620(12) 0.0241(6) Uani 1 1 d . . . . .
P2 P 0.88007(19) 0.31099(19) 0.64887(12) 0.0246(6) Uani 1 1 d . . . . .
P3 P 1.08875(17) 0.25643(18) 0.59138(12) 0.0222(6) Uani 1 1 d . . . . .
P4 P 1.01022(17) 0.09374(18) 0.65701(12) 0.0226(6) Uani 1 1 d . . . . .
P5 P 0.59161(17) 0.29456(17) 0.07140(11) 0.0188(5) Uani 1 1 d . . . . .
P6 P 0.55151(16) 0.13164(17) 0.13915(11) 0.0179(5) Uani 1 1 d . . . . .
P7 P 0.29292(16) 0.12700(16) 0.11681(11) 0.0156(5) Uani 1 1 d . . . . .
P8 P 0.42524(17) 0.34830(17) 0.16903(11) 0.0172(5) Uani 1 1 d . . . . .
Mo1 Mo 0.92906(6) 0.18035(6) 0.60685(4) 0.0180(2) Uani 1 1 d . . . . .
Mo2 Mo 0.45305(5) 0.21741(6) 0.10761(4) 0.0151(2) Uani 1 1 d . . . . .
B1 B 1.0148(8) 0.7351(8) 0.7777(5) 0.023(3) Uani 1 1 d . . . . .
B2 B 0.5193(7) -0.2457(8) 0.2577(5) 0.020(2) Uani 1 1 d . . . . .

loop_
_atom_site_aniso_label
_atom_site_aniso_U_11
_atom_site_aniso_U_22
_atom_site_aniso_U_33
_atom_site_aniso_U_23
_atom_site_aniso_U_13
_atom_site_aniso_U_12
C1 0.033(6) 0.041(7) 0.020(5) 0.010(5) 0.010(5) 0.015(5)
C2 0.029(6) 0.041(7) 0.047(7) 0.023(6) 0.010(5) 0.017(5)
C3 0.050(8) 0.035(7) 0.061(8) 0.032(6) 0.036(6) 0.027(6)
C4 0.032(6) 0.046(7) 0.038(7) 0.010(5) 0.005(5) 0.027(6)
C5 0.021(6) 0.042(7) 0.036(6) 0.004(5) -0.001(5) 0.023(5)
C6 0.018(6) 0.053(8) 0.045(7) 0.014(6) 0.008(5) 0.007(5)
C7 0.034(7) 0.063(9) 0.037(7) 0.001(6) 0.013(6) -0.002(6)
C8 0.021(6) 0.056(8) 0.033(6) 0.018(6) 0.012(5) 0.019(6)
C9 0.027(6) 0.043(7) 0.034(6) 0.018(5) 0.014(5) 0.016(5)
C10 0.047(7) 0.036(7) 0.038(7) 0.003(5) 0.019(6) 0.022(6)
C11 0.049(8) 0.033(7) 0.038(7) -0.001(5) 0.004(6) 0.018(6)
C12 0.047(7) 0.023(6) 0.048(7) 0.022(5) 0.011(6) 0.021(5)
C13 0.054(8) 0.059(8) 0.054(8) 0.028(7) 0.029(6) 0.043(7)
C14 0.017(5) 0.022(6) 0.045(7) 0.001(5) -0.003(5) -0.003(5)
C15 0.013(5) 0.022(6) 0.050(7) 0.003(5) 0.000(5) -0.003(4)
C16 0.030(6) 0.021(5) 0.030(6) 0.007(4) 0.012(5) 0.005(5)
C17 0.038(7) 0.021(6) 0.047(7) 0.019(5) 0.023(5) 0.006(5)
C18 0.034(7) 0.050(8) 0.045(7) 0.023(6) 0.010(5) 0.024(6)
C19 0.039(7) 0.051(8) 0.035(7) 0.018(6) 0.005(5) 0.008(6)
C20 0.038(6) 0.021(6) 0.029(6) 0.006(4) -0.001(5) 0.018(5)
C21 0.045(7) 0.023(6) 0.029(6) 0.009(5) 0.008(5) 0.024(5)
C31 0.015(5) 0.025(6) 0.034(6) 0.019(5) 0.010(4) 0.008(4)
C32 0.010(5) 0.028(6) 0.034(6) 0.010(5) 0.009(4) 0.012(4)
C33 0.022(5) 0.027(6) 0.032(6) 0.009(5) 0.009(4) 0.017(5)
C34 0.015(5) 0.023(5) 0.033(6) 0.004(4) 0.008(4) 0.010(4)
C35 0.008(4) 0.013(5) 0.031(5) 0.013(4) 0.007(4) 0.007(4)
C36 0.027(6) 0.013(5) 0.030(6) 0.011(4) 0.013(5) 0.003(4)
C37 0.027(6) 0.027(6) 0.039(6) 0.013(5) 0.005(5) 0.013(5)
C38 0.006(5) 0.031(6) 0.034(6) 0.019(5) -0.002(4) 0.002(4)
C39 0.022(6) 0.033(7) 0.059(8) 0.011(6) 0.005(5) 0.012(5)
C40 0.024(5) 0.018(5) 0.027(6) 0.002(4) 0.006(4) 0.010(4)
C41 0.042(7) 0.016(5) 0.034(6) 0.008(5) 0.005(5) 0.012(5)
C42 0.023(5) 0.019(5) 0.032(6) 0.008(4) 0.004(4) 0.015(4)
C43 0.019(5) 0.024(6) 0.035(6) 0.010(5) 0.004(4) 0.013(4)
C44 0.031(6) 0.021(5) 0.023(5) 0.011(4) 0.006(4) 0.008(5)
C45 0.031(6) 0.014(5) 0.025(5) 0.006(4) 0.002(4) 0.001(4)
C46 0.015(5) 0.010(5) 0.026(5) 0.008(4) 0.005(4) 0.004(4)
C47 0.024(5) 0.018(5) 0.037(6) 0.018(4) 0.014(5) 0.010(4)
C48 0.020(5) 0.015(5) 0.025(5) 0.002(4) 0.008(4) 0.007(4)
C49 0.026(6) 0.025(6) 0.037(6) 0.014(5) 0.011(5) 0.015(5)
C50 0.023(5) 0.023(6) 0.029(6) 0.001(4) 0.007(4) 0.007(5)
C51 0.026(6) 0.036(6) 0.024(6) 0.006(5) -0.002(4) 0.015(5)
C101 0.021(5) 0.025(6) 0.031(6) 0.010(5) 0.010(4) 0.005(4)
C102 0.021(5) 0.022(6) 0.035(6) 0.008(5) 0.009(5) 0.003(4)
C103 0.026(6) 0.029(6) 0.031(6) 0.009(5) 0.007(5) 0.002(5)
C104 0.014(5) 0.041(7) 0.039(7) 0.021(5) 0.004(5) 0.004(5)
C105 0.028(6) 0.033(6) 0.039(7) 0.016(5) 0.008(5) 0.015(5)
C106 0.017(5) 0.022(5) 0.031(6) 0.007(4) 0.005(4) 0.011(4)
C107 0.021(5) 0.016(5) 0.030(6) 0.011(4) 0.009(4) 0.010(4)
C108 0.017(5) 0.031(6) 0.035(6) 0.004(5) -0.002(5) 0.008(5)
C109 0.015(5) 0.038(7) 0.037(6) 0.003(5) 0.000(5) 0.014(5)
C110 0.022(6) 0.032(7) 0.050(7) 0.005(6) -0.001(5) 0.010(5)
C111 0.012(5) 0.023(6) 0.042(6) 0.008(5) 0.004(4) 0.005(4)
C112 0.018(5) 0.022(6) 0.037(6) 0.005(5) 0.007(5) 0.007(4)
C113 0.0209(16) 0.0209(16) 0.0209(16) 0.0056(4) 0.0051(4) 0.0074(6)
C114 0.018(5) 0.031(6) 0.048(7) 0.011(5) 0.013(5) 0.008(5)
C115 0.020(6) 0.049(7) 0.036(6) 0.018(5) 0.012(5) 0.018(5)
C116 0.032(7) 0.062(8) 0.039(7) 0.027(6) 0.023(5) 0.028(6)
C117 0.020(6) 0.036(7) 0.045(7) 0.008(5) 0.018(5) 0.011(5)
C118 0.027(6) 0.026(6) 0.030(6) 0.000(5) 0.002(5) 0.019(5)
C119 0.008(5) 0.014(5) 0.032(6) 0.001(4) 0.001(4) -0.004(4)
C120 0.017(5) 0.006(5) 0.033(6) 0.002(4) -0.002(4) -0.002(4)
C121 0.029(6) 0.033(6) 0.035(6) 0.004(5) 0.010(5) 0.021(5)
C122 0.033(6) 0.026(6) 0.029(6) 0.000(5) 0.015(5) 0.015(5)
C123 0.033(6) 0.019(5) 0.036(6) 0.014(5) 0.017(5) 0.016(5)
C124 0.038(6) 0.022(6) 0.035(6) 0.006(5) 0.007(5) 0.020(5)
C131 0.013(5) 0.027(6) 0.031(6) 0.010(5) 0.006(4) 0.012(4)
C132 0.019(5) 0.017(5) 0.038(6) 0.009(5) 0.000(4) 0.010(4)
C133 0.0338(18) 0.0338(18) 0.0338(18) 0.0091(5) 0.0082(4) 0.0120(6)
C134 0.027(6) 0.018(6) 0.043(7) 0.011(5) -0.011(5) 0.002(5)
C135 0.046(7) 0.040(7) 0.024(6) 0.003(5) -0.009(5) 0.026(6)
C136 0.018(5) 0.036(6) 0.028(6) 0.008(5) -0.003(4) 0.013(5)
C137 0.018(5) 0.017(5) 0.026(5) 0.007(4) 0.008(4) 0.007(4)
C138 0.014(5) 0.037(6) 0.038(6) 0.021(5) 0.013(4) 0.013(5)
C139 0.032(6) 0.050(7) 0.028(6) 0.020(5) 0.014(5) 0.026(6)
C140 0.026(6) 0.034(6) 0.047(7) 0.027(5) 0.024(5) 0.013(5)
C141 0.032(6) 0.025(6) 0.036(6) 0.015(5) 0.015(5) 0.015(5)
C142 0.020(5) 0.019(5) 0.031(6) 0.009(4) 0.011(4) 0.008(4)
C143 0.015(5) 0.010(5) 0.027(5) 0.007(4) 0.003(4) -0.005(4)
C144 0.014(5) 0.019(5) 0.021(5) -0.001(4) 0.000(4) -0.001(4)
C145 0.028(6) 0.012(5) 0.028(6) 0.002(4) 0.003(4) 0.007(4)
C146 0.022(5) 0.026(6) 0.028(6) 0.000(5) 0.007(4) 0.008(5)
C147 0.037(6) 0.030(6) 0.033(6) 0.015(5) 0.019(5) 0.013(5)
C148 0.027(6) 0.027(6) 0.042(6) 0.021(5) 0.024(5) 0.013(5)
C149 0.015(5) 0.030(6) 0.023(5) 0.014(5) 0.006(4) 0.007(4)
C150 0.019(5) 0.029(6) 0.038(6) 0.016(5) 0.007(5) 0.016(5)
C151 0.014(5) 0.026(6) 0.028(6) 0.008(4) 0.004(4) -0.003(4)
C152 0.019(6) 0.045(7) 0.047(7) 0.024(6) 0.010(5) 0.017(5)
C153 0.026(6) 0.025(6) 0.044(7) 0.020(5) 0.011(5) 0.015(5)
C154 0.023(5) 0.021(5) 0.030(6) 0.013(4) 0.009(4) 0.008(4)
C161 0.079(10) 0.055(9) 0.075(10) 0.038(8) 0.036(8) 0.048(8)
C162 0.033(7) 0.069(10) 0.091(11) 0.045(9) 0.020(7) 0.008(7)
C163 0.036(7) 0.044(7) 0.045(7) 0.019(6) 0.008(6) 0.012(6)
C164 0.039(7) 0.021(6) 0.060(8) 0.012(6) 0.000(6) -0.004(5)
O1 0.019(4) 0.032(4) 0.029(4) 0.015(3) 0.006(3) 0.011(3)
O2 0.023(4) 0.036(4) 0.019(4) 0.008(3) 0.001(3) 0.017(3)
O3 0.024(4) 0.026(4) 0.027(4) 0.014(3) 0.008(3) 0.018(3)
O4 0.020(4) 0.013(3) 0.027(4) 0.006(3) 0.003(3) 0.002(3)
O5 0.038(5) 0.072(7) 0.087(7) 0.035(6) -0.002(5) 0.024(5)
P1 0.0185(13) 0.0349(16) 0.0249(14) 0.0138(12) 0.0049(11) 0.0145(12)
P2 0.0281(15) 0.0239(14) 0.0339(15) 0.0130(12) 0.0155(12) 0.0182(12)
P3 0.0177(13) 0.0236(14) 0.0273(14) 0.0056(11) 0.0063(11) 0.0104(11)
P4 0.0167(13) 0.0171(13) 0.0322(15) 0.0100(11) -0.0007(11) 0.0051(11)
P5 0.0183(13) 0.0159(13) 0.0247(14) 0.0079(10) 0.0063(11) 0.0075(11)
P6 0.0134(12) 0.0158(13) 0.0269(14) 0.0088(10) 0.0054(10) 0.0061(10)
P7 0.0142(12) 0.0099(12) 0.0238(13) 0.0068(10) 0.0048(10) 0.0041(10)
P8 0.0161(12) 0.0160(13) 0.0243(13) 0.0086(10) 0.0084(10) 0.0087(10)
Mo1 0.0159(4) 0.0213(5) 0.0201(4) 0.0073(4) 0.0037(3) 0.0103(4)
Mo2 0.0128(4) 0.0140(4) 0.0198(4) 0.0064(3) 0.0044(3) 0.0053(3)
B1 0.014(6) 0.019(6) 0.037(7) 0.014(5) 0.010(5) -0.001(5)
B2 0.011(5) 0.016(6) 0.034(7) 0.005(5) 0.003(5) 0.010(5)

loop_
_atom_type_symbol
_atom_type_description
_atom_type_scat_dispersion_real
_atom_type_scat_dispersion_imag
_atom_type_scat_source
C C 0.0033 0.0016 'International Tables Vol C Tables 4.2.6.8 and 6.1.1.4'
H H 0.0000 0.0000 'International Tables Vol C Tables 4.2.6.8 and 6.1.1.4'
O O 0.0106 0.0060 'International Tables Vol C Tables 4.2.6.8 and 6.1.1.4'
P P 0.1023 0.0942 'International Tables Vol C Tables 4.2.6.8 and 6.1.1.4'
Mo Mo -1.6832 0.6857 'International Tables Vol C Tables 4.2.6.8 and 6.1.1.4'
B B 0.0013 0.0007 'International Tables Vol C Tables 4.2.6.8 and 6.1.1.4'

loop_
_geom_angle_atom_site_label_1
_geom_angle_atom_site_label_2
_geom_angle_atom_site_label_3
_geom_angle
_geom_angle_site_symmetry_1
_geom_angle_site_symmetry_3
_geom_angle_publ_flag
O2 C1 O1 122.1(9) . . ?
O2 C1 Mo1 61.2(5) . . ?
O1 C1 Mo1 60.9(5) . . ?
O2 C1 H1 118.9 . . ?
O1 C1 H1 118.9 . . ?
Mo1 C1 H1 178.8 . . ?
C3 C2 P1 110.1(7) . . ?
C3 C2 H2A 109.6 . . ?
P1 C2 H2A 109.6 . . ?
C3 C2 H2B 109.6 . . ?
P1 C2 H2B 109.6 . . ?
H2A C2 H2B 108.2 . . ?
C2 C3 P2 108.2(8) . . ?
C2 C3 H3A 110.1 . . ?
P2 C3 H3A 110.1 . . ?
C2 C3 H3B 110.1 . . ?
P2 C3 H3B 110.1 . . ?
H3A C3 H3B 108.4 . . ?
C5 C4 P4 109.7(7) . . ?
C5 C4 H4A 109.7 . . ?
P4 C4 H4A 109.7 . . ?
C5 C4 H4B 109.7 . . ?
P4 C4 H4B 109.7 . . ?
H4A C4 H4B 108.2 . . ?
C4 C5 P3 112.4(7) . . ?
C4 C5 H5A 109.1 . . ?
P3 C5 H5A 109.1 . . ?
C4 C5 H5B 109.1 . . ?
P3 C5 H5B 109.1 . . ?
H5A C5 H5B 107.9 . . ?
C7 C6 P1 114.3(8) . . ?
C7 C6 H6A 108.7 . . ?
P1 C6 H6A 108.7 . . ?
C7 C6 H6B 108.7 . . ?
P1 C6 H6B 108.7 . . ?
H6A C6 H6B 107.6 . . ?
C6 C7 H7A 109.5 . . ?
C6 C7 H7B 109.5 . . ?
H7A C7 H7B 109.5 . . ?
C6 C7 H7C 109.5 . . ?
H7A C7 H7C 109.5 . . ?
H7B C7 H7C 109.5 . . ?
C9 C8 P1 117.8(7) . . ?
C9 C8 H8A 107.9 . . ?
P1 C8 H8A 107.9 . . ?
C9 C8 H8B 107.9 . . ?
P1 C8 H8B 107.9 . . ?
H8A C8 H8B 107.2 . . ?
C8 C9 H9A 109.5 . . ?
C8 C9 H9B 109.5 . . ?
H9A C9 H9B 109.5 . . ?
C8 C9 H9C 109.5 . . ?
H9A C9 H9C 109.5 . . ?
H9B C9 H9C 109.5 . . ?
C11 C10 P2 115.5(8) . . ?
C11 C10 H10A 108.4 . . ?
P2 C10 H10A 108.4 . . ?
C11 C10 H10B 108.4 . . ?
P2 C10 H10B 108.4 . . ?
H10A C10 H10B 107.5 . . ?
C10 C11 H11A 109.5 . . ?
C10 C11 H11B 109.5 . . ?
H11A C11 H11B 109.5 . . ?
C10 C11 H11C 109.5 . . ?
H11A C11 H11C 109.5 . . ?
H11B C11 H11C 109.5 . . ?
C13 C12 P2 116.2(8) . . ?
C13 C12 H12A 108.2 . . ?
P2 C12 H12A 108.2 . . ?
C13 C12 H12B 108.2 . . ?
P2 C12 H12B 108.2 . . ?
H12A C12 H12B 107.4 . . ?
C12 C13 H13A 109.5 . . ?
C12 C13 H13B 109.5 . . ?
H13A C13 H13B 109.5 . . ?
C12 C13 H13C 109.5 . . ?
H13A C13 H13C 109.5 . . ?
H13B C13 H13C 109.5 . . ?
C15 C14 P3 117.3(8) . . ?
C15 C14 H14A 108.0 . . ?
P3 C14 H14A 108.0 . . ?
C15 C14 H14B 108.0 . . ?
P3 C14 H14B 108.0 . . ?
H14A C14 H14B 107.2 . . ?
C14 C15 H15A 109.5 . . ?
C14 C15 H15B 109.5 . . ?
H15A C15 H15B 109.5 . . ?
C14 C15 H15C 109.5 . . ?
H15A C15 H15C 109.5 . . ?
H15B C15 H15C 109.5 . . ?
C17 C16 P3 115.0(7) . . ?
C17 C16 H16A 108.5 . . ?
P3 C16 H16A 108.5 . . ?
C17 C16 H16B 108.5 . . ?
P3 C16 H16B 108.5 . . ?
H16A C16 H16B 107.5 . . ?
C16 C17 H17A 109.5 . . ?
C16 C17 H17B 109.5 . . ?
H17A C17 H17B 109.5 . . ?
C16 C17 H17C 109.5 . . ?
H17A C17 H17C 109.5 . . ?
H17B C17 H17C 109.5 . . ?
C19 C18 P4 117.8(8) . . ?
C19 C18 H18A 107.9 . . ?
P4 C18 H18A 107.9 . . ?
C19 C18 H18B 107.9 . . ?
P4 C18 H18B 107.9 . . ?
H18A C18 H18B 107.2 . . ?
C18 C19 H19A 109.5 . . ?
C18 C19 H19B 109.5 . . ?
H19A C19 H19B 109.5 . . ?
C18 C19 H19C 109.5 . . ?
H19A C19 H19C 109.5 . . ?
H19B C19 H19C 109.5 . . ?
C21 C20 P4 116.5(7) . . ?
C21 C20 H20A 108.2 . . ?
P4 C20 H20A 108.2 . . ?
C21 C20 H20B 108.2 . . ?
P4 C20 H20B 108.2 . . ?
H20A C20 H20B 107.3 . . ?
C20 C21 H21A 109.5 . . ?
C20 C21 H21B 109.5 . . ?
H21A C21 H21B 109.5 . . ?
C20 C21 H21C 109.5 . . ?
H21A C21 H21C 109.5 . . ?
H21B C21 H21C 109.5 . . ?
O3 C31 O4 121.5(9) . . ?
O3 C31 Mo2 61.2(5) . . ?
O4 C31 Mo2 60.3(5) . . ?
O3 C31 H31 119.2 . . ?
O4 C31 H31 119.2 . . ?
Mo2 C31 H31 178.9 . . ?
C33 C32 P6 112.3(6) . . ?
C33 C32 H32A 109.2 . . ?
P6 C32 H32A 109.2 . . ?
C33 C32 H32B 109.2 . . ?
P6 C32 H32B 109.2 . . ?
H32A C32 H32B 107.9 . . ?
C32 C33 P5 109.7(6) . . ?
C32 C33 H33A 109.7 . . ?
P5 C33 H33A 109.7 . . ?
C32 C33 H33B 109.7 . . ?
P5 C33 H33B 109.7 . . ?
H33A C33 H33B 108.2 . . ?
C35 C34 P8 111.5(6) . . ?
C35 C34 H34A 109.3 . . ?
P8 C34 H34A 109.3 . . ?
C35 C34 H34B 109.3 . . ?
P8 C34 H34B 109.3 . . ?
H34A C34 H34B 108.0 . . ?
C34 C35 P7 112.3(6) . . ?
C34 C35 H35A 109.1 . . ?
P7 C35 H35A 109.1 . . ?
C34 C35 H35B 109.1 . . ?
P7 C35 H35B 109.1 . . ?
H35A C35 H35B 107.9 . . ?
C37 C36 P5 112.7(7) . . ?
C37 C36 H36A 109.0 . . ?
P5 C36 H36A 109.0 . . ?
C37 C36 H36B 109.0 . . ?
P5 C36 H36B 109.0 . . ?
H36A C36 H36B 107.8 . . ?
C36 C37 H37A 109.5 . . ?
C36 C37 H37B 109.5 . . ?
H37A C37 H37B 109.5 . . ?
C36 C37 H37C 109.5 . . ?
H37A C37 H37C 109.5 . . ?
H37B C37 H37C 109.5 . . ?
C39 C38 P5 117.9(8) . . ?
C39 C38 H38A 107.8 . . ?
P5 C38 H38A 107.8 . . ?
C39 C38 H38B 107.8 . . ?
P5 C38 H38B 107.8 . . ?
H38A C38 H38B 107.2 . . ?
C38 C39 H39A 109.5 . . ?
C38 C39 H39B 109.5 . . ?
H39A C39 H39B 109.5 . . ?
C38 C39 H39C 109.5 . . ?
H39A C39 H39C 109.5 . . ?
H39B C39 H39C 109.5 . . ?
C41 C40 P6 116.6(7) . . ?
C41 C40 H40A 108.1 . . ?
P6 C40 H40A 108.1 . . ?
C41 C40 H40B 108.1 . . ?
P6 C40 H40B 108.1 . . ?
H40A C40 H40B 107.3 . . ?
C40 C41 H41A 109.5 . . ?
C40 C41 H41B 109.5 . . ?
H41A C41 H41B 109.5 . . ?
C40 C41 H41C 109.5 . . ?
H41A C41 H41C 109.5 . . ?
H41B C41 H41C 109.5 . . ?
C43 C42 P6 116.8(7) . . ?
C43 C42 H42A 108.1 . . ?
P6 C42 H42A 108.1 . . ?
C43 C42 H42B 108.1 . . ?
P6 C42 H42B 108.1 . . ?
H42A C42 H42B 107.3 . . ?
C42 C43 H43A 109.5 . . ?
C42 C43 H43B 109.5 . . ?
H43A C43 H43B 109.5 . . ?
C42 C43 H43C 109.5 . . ?
H43A C43 H43C 109.5 . . ?
H43B C43 H43C 109.5 . . ?
C45 C44 P7 112.3(7) . . ?
C45 C44 H44A 109.1 . . ?
P7 C44 H44A 109.1 . . ?
C45 C44 H44B 109.1 . . ?
P7 C44 H44B 109.1 . . ?
H44A C44 H44B 107.9 . . ?
C44 C45 H45A 109.5 . . ?
C44 C45 H45B 109.5 . . ?
H45A C45 H45B 109.5 . . ?
C44 C45 H45C 109.5 . . ?
H45A C45 H45C 109.5 . . ?
H45B C45 H45C 109.5 . . ?
C47 C46 P7 116.5(6) . . ?
C47 C46 H46A 108.2 . . ?
P7 C46 H46A 108.2 . . ?
C47 C46 H46B 108.2 . . ?
P7 C46 H46B 108.2 . . ?
H46A C46 H46B 107.3 . . ?
C46 C47 H47A 109.5 . . ?
C46 C47 H47B 109.5 . . ?
H47A C47 H47B 109.5 . . ?
C46 C47 H47C 109.5 . . ?
H47A C47 H47C 109.5 . . ?
H47B C47 H47C 109.5 . . ?
C49 C48 P8 115.6(7) . . ?
C49 C48 H48A 108.4 . . ?
P8 C48 H48A 108.4 . . ?
C49 C48 H48B 108.4 . . ?
P8 C48 H48B 108.4 . . ?
H48A C48 H48B 107.4 . . ?
C48 C49 H49A 109.5 . . ?
C48 C49 H49B 109.5 . . ?
H49A C49 H49B 109.5 . . ?
C48 C49 H49C 109.5 . . ?
H49A C49 H49C 109.5 . . ?
H49B C49 H49C 109.5 . . ?
C51 C50 P8 116.9(7) . . ?
C51 C50 H50A 108.1 . . ?
P8 C50 H50A 108.1 . . ?
C51 C50 H50B 108.1 . . ?
P8 C50 H50B 108.1 . . ?
H50A C50 H50B 107.3 . . ?
C50 C51 H51A 109.5 . . ?
C50 C51 H51B 109.5 . . ?
H51A C51 H51B 109.5 . . ?
C50 C51 H51C 109.5 . . ?
H51A C51 H51C 109.5 . . ?
H51B C51 H51C 109.5 . . ?
C102 C101 C106 114.6(9) . . ?
C102 C101 B1 122.3(9) . . ?
C106 C101 B1 123.0(9) . . ?
C103 C102 C101 121.4(10) . . ?
C103 C102 H102 119.3 . . ?
C101 C102 H102 119.3 . . ?
C102 C103 C104 123.2(10) . . ?
C102 C103 H103 118.4 . . ?
C104 C103 H103 118.4 . . ?
C103 C104 C105 116.6(9) . . ?
C103 C104 H104 121.7 . . ?
C105 C104 H104 121.7 . . ?
C106 C105 C104 121.1(10) . . ?
C106 C105 H105 119.5 . . ?
C104 C105 H105 119.5 . . ?
C105 C106 C101 123.0(10) . . ?
C105 C106 H106 118.5 . . ?
C101 C106 H106 118.5 . . ?
C112 C107 C108 114.0(9) . . ?
C112 C107 B1 125.3(9) . . ?
C108 C107 B1 120.6(9) . . ?
C109 C108 C107 122.7(10) . . ?
C109 C108 H108 118.7 . . ?
C107 C108 H108 118.6 . . ?
C110 C109 C108 121.5(11) . . ?
C110 C109 H109 119.2 . . ?
C108 C109 H109 119.2 . . ?
C109 C110 C111 118.0(10) . . ?
C109 C110 H110 121.0 . . ?
C111 C110 H110 121.0 . . ?
C110 C111 C112 120.7(10) . . ?
C110 C111 H111 119.7 . . ?
C112 C111 H111 119.7 . . ?
C111 C112 C107 123.0(9) . . ?
C111 C112 H112 118.5 . . ?
C107 C112 H112 118.5 . . ?
C114 C113 C118 115.7(9) . . ?
C114 C113 B1 120.9(9) . . ?
C118 C113 B1 123.4(8) . . ?
C113 C114 C115 122.7(10) . . ?
C113 C114 H114 118.6 . . ?
C115 C114 H114 118.6 . . ?
C116 C115 C114 120.3(10) . . ?
C116 C115 H115 119.8 . . ?
C114 C115 H115 119.8 . . ?
C117 C116 C115 117.8(10) . . ?
C117 C116 H116 121.1 . . ?
C115 C116 H116 121.1 . . ?
C116 C117 C118 121.9(10) . . ?
C116 C117 H117 119.0 . . ?
C118 C117 H117 119.0 . . ?
C117 C118 C113 121.5(9) . . ?
C117 C118 H118 119.3 . . ?
C113 C118 H118 119.3 . . ?
C120 C119 C124 115.9(9) . . ?
C120 C119 B1 124.5(9) . . ?
C124 C119 B1 119.6(8) . . ?
C119 C120 C121 121.8(10) . . ?
C119 C120 H120 119.1 . . ?
C121 C120 H120 119.1 . . ?
C122 C121 C120 121.0(10) . . ?
C122 C121 H121 119.5 . . ?
C120 C121 H121 119.5 . . ?
C121 C122 C123 119.5(9) . . ?
C121 C122 H122 120.3 . . ?
C123 C122 H122 120.3 . . ?
C122 C123 C124 119.1(9) . . ?
C122 C123 H123 120.5 . . ?
C124 C123 H123 120.5 . . ?
C119 C124 C123 122.8(9) . . ?
C119 C124 H124 118.6 . . ?
C123 C124 H124 118.6 . . ?
C136 C131 C132 114.3(9) . . ?
C136 C131 B2 122.2(9) . . ?
C132 C131 B2 123.4(9) . . ?
C133 C132 C131 123.5(10) . . ?
C133 C132 H132 118.3 . . ?
C131 C132 H132 118.3 . . ?
C134 C133 C132 120.3(10) . . ?
C134 C133 H133 119.9 . . ?
C132 C133 H133 119.9 . . ?
C135 C134 C133 118.5(10) . . ?
C135 C134 H134 120.8 . . ?
C133 C134 H134 120.8 . . ?
C134 C135 C136 120.7(11) . . ?
C134 C135 H135 119.7 . . ?
C136 C135 H135 119.7 . . ?
C131 C136 C135 122.7(10) . . ?
C131 C136 H136 118.7 . . ?
C135 C136 H136 118.7 . . ?
C142 C137 C138 114.7(9) . . ?
C142 C137 B2 123.5(8) . . ?
C138 C137 B2 121.6(8) . . ?
C139 C138 C137 122.4(10) . . ?
C139 C138 H138 118.8 . . ?
C137 C138 H138 118.8 . . ?
C138 C139 C140 121.0(10) . . ?
C138 C139 H139 119.5 . . ?
C140 C139 H139 119.5 . . ?
C141 C140 C139 119.3(9) . . ?
C141 C140 H140 120.3 . . ?
C139 C140 H140 120.3 . . ?
C140 C141 C142 118.8(10) . . ?
C140 C141 H141 120.6 . . ?
C142 C141 H141 120.6 . . ?
C137 C142 C141 123.6(9) . . ?
C137 C142 H142 118.2 . . ?
C141 C142 H142 118.2 . . ?
C144 C143 C148 115.0(9) . . ?
C144 C143 B2 123.3(8) . . ?
C148 C143 B2 121.6(8) . . ?
C143 C144 C145 122.7(9) . . ?
C143 C144 H144 118.6 . . ?
C145 C144 H144 118.6 . . ?
C146 C145 C144 120.8(9) . . ?
C146 C145 H145 119.6 . . ?
C144 C145 H145 119.6 . . ?
C147 C146 C145 117.9(9) . . ?
C147 C146 H146 121.0 . . ?
C145 C146 H146 121.0 . . ?
C146 C147 C148 121.7(10) . . ?
C146 C147 H147 119.2 . . ?
C148 C147 H147 119.2 . . ?
C147 C148 C143 121.8(9) . . ?
C147 C148 H148 119.1 . . ?
C143 C148 H148 119.1 . . ?
C150 C149 C154 114.3(9) . . ?
C150 C149 B2 122.5(8) . . ?
C154 C149 B2 123.1(9) . . ?
C149 C150 C151 123.7(9) . . ?
C149 C150 H150 118.1 . . ?
C151 C150 H150 118.1 . . ?
C150 C151 C152 120.1(10) . . ?
C150 C151 H151 119.9 . . ?
C152 C151 H151 119.9 . . ?
C153 C152 C151 117.6(9) . . ?
C153 C152 H152 121.2 . . ?
C151 C152 H152 121.2 . . ?
C152 C153 C154 121.1(10) . . ?
C152 C153 H153 119.5 . . ?
C154 C153 H153 119.5 . . ?
C153 C154 C149 123.1(10) . . ?
C153 C154 H154 118.5 . . ?
C149 C154 H154 118.4 . . ?
O5 C161 C162 105.8(10) . . ?
O5 C161 H16C 110.6 . . ?
C162 C161 H16C 110.6 . . ?
O5 C161 H16D 110.6 . . ?
C162 C161 H16D 110.6 . . ?
H16C C161 H16D 108.7 . . ?
C163 C162 C161 102.8(10) . . ?
C163 C162 H16E 111.2 . . ?
C161 C162 H16E 111.2 . . ?
C163 C162 H16F 111.2 . . ?
C161 C162 H16F 111.2 . . ?
H16E C162 H16F 109.1 . . ?
C164 C163 C162 102.7(10) . . ?
C164 C163 H16G 111.2 . . ?
C162 C163 H16G 111.2 . . ?
C164 C163 H16H 111.2 . . ?
C162 C163 H16H 111.2 . . ?
H16G C163 H16H 109.1 . . ?
O5 C164 C163 108.9(9) . . ?
O5 C164 H16I 109.9 . . ?
C163 C164 H16I 109.9 . . ?
O5 C164 H16J 109.9 . . ?
C163 C164 H16J 109.9 . . ?
H16I C164 H16J 108.3 . . ?
C1 O1 Mo1 89.9(6) . . ?
C1 O2 Mo1 89.9(6) . . ?
C31 O3 Mo2 89.8(5) . . ?
C31 O4 Mo2 90.5(6) . . ?
C161 O5 C164 110.1(9) . . ?
C8 P1 C6 102.8(5) . . ?
C8 P1 C2 103.3(5) . . ?
C6 P1 C2 102.2(5) . . ?
C8 P1 Mo1 118.1(3) . . ?
C6 P1 Mo1 120.1(4) . . ?
C2 P1 Mo1 108.1(4) . . ?
C12 P2 C10 101.9(5) . . ?
C12 P2 C3 102.1(5) . . ?
C10 P2 C3 103.0(5) . . ?
C12 P2 Mo1 113.7(4) . . ?
C10 P2 Mo1 124.5(4) . . ?
C3 P2 Mo1 109.1(4) . . ?
C5 P3 C14 104.1(5) . . ?
C5 P3 C16 100.6(5) . . ?
C14 P3 C16 103.8(5) . . ?
C5 P3 Mo1 106.6(4) . . ?
C14 P3 Mo1 118.1(4) . . ?
C16 P3 Mo1 121.1(3) . . ?
C20 P4 C4 106.1(5) . . ?
C20 P4 C18 101.8(5) . . ?
C4 P4 C18 102.4(5) . . ?
C20 P4 Mo1 111.7(3) . . ?
C4 P4 Mo1 109.6(4) . . ?
C18 P4 Mo1 123.6(4) . . ?
C38 P5 C36 102.8(4) . . ?
C38 P5 C33 104.5(5) . . ?
C36 P5 C33 102.6(4) . . ?
C38 P5 Mo2 119.0(3) . . ?
C36 P5 Mo2 120.1(3) . . ?
C33 P5 Mo2 105.7(3) . . ?
C42 P6 C40 104.4(4) . . ?
C42 P6 C32 101.5(4) . . ?
C40 P6 C32 104.8(5) . . ?
C42 P6 Mo2 122.2(3) . . ?
C40 P6 Mo2 112.1(3) . . ?
C32 P6 Mo2 110.2(3) . . ?
C44 P7 C46 104.3(4) . . ?
C44 P7 C35 103.5(4) . . ?
C46 P7 C35 103.1(4) . . ?
C44 P7 Mo2 118.8(3) . . ?
C46 P7 Mo2 120.3(3) . . ?
C35 P7 Mo2 104.5(3) . . ?
C50 P8 C34 102.7(5) . . ?
C50 P8 C48 99.8(4) . . ?
C34 P8 C48 103.0(4) . . ?
C50 P8 Mo2 120.4(3) . . ?
C34 P8 Mo2 109.7(3) . . ?
C48 P8 Mo2 118.8(3) . . ?
O1 Mo1 O2 58.1(2) . . ?
O1 Mo1 P4 144.36(19) . . ?
O2 Mo1 P4 86.34(17) . . ?
O1 Mo1 P2 85.56(19) . . ?
O2 Mo1 P2 143.18(17) . . ?
P4 Mo1 P2 130.04(10) . . ?
O1 Mo1 P1 83.34(17) . . ?
O2 Mo1 P1 88.75(18) . . ?
P4 Mo1 P1 98.99(9) . . ?
P2 Mo1 P1 80.85(9) . . ?
O1 Mo1 P3 90.75(17) . . ?
O2 Mo1 P3 82.32(18) . . ?
P4 Mo1 P3 81.85(9) . . ?
P2 Mo1 P3 105.57(9) . . ?
P1 Mo1 P3 170.97(10) . . ?
O1 Mo1 C1 29.2(3) . . ?
O2 Mo1 C1 28.9(3) . . ?
P4 Mo1 C1 115.2(3) . . ?
P2 Mo1 C1 114.5(3) . . ?
P1 Mo1 C1 85.1(2) . . ?
P3 Mo1 C1 86.4(2) . . ?
O4 Mo2 O3 58.2(2) . . ?
O4 Mo2 P6 84.16(17) . . ?
O3 Mo2 P6 142.19(17) . . ?
O4 Mo2 P8 148.13(17) . . ?
O3 Mo2 P8 90.06(17) . . ?
P6 Mo2 P8 127.68(9) . . ?
O4 Mo2 P5 79.30(17) . . ?
O3 Mo2 P5 87.49(17) . . ?
P6 Mo2 P5 81.46(8) . . ?
P8 Mo2 P5 104.29(9) . . ?
O4 Mo2 P7 88.43(17) . . ?
O3 Mo2 P7 79.46(17) . . ?
P6 Mo2 P7 105.09(8) . . ?
P8 Mo2 P7 82.17(8) . . ?
P5 Mo2 P7 165.52(9) . . ?
O4 Mo2 C31 29.2(3) . . ?
O3 Mo2 C31 29.0(3) . . ?
P6 Mo2 C31 113.3(2) . . ?
P8 Mo2 C31 119.0(2) . . ?
P5 Mo2 C31 82.2(2) . . ?
P7 Mo2 C31 83.4(2) . . ?
C107 B1 C113 110.7(8) . . ?
C107 B1 C101 109.4(8) . . ?
C113 B1 C101 110.0(8) . . ?
C107 B1 C119 110.9(8) . . ?
C113 B1 C119 108.7(8) . . ?
C101 B1 C119 107.1(8) . . ?
C131 B2 C143 110.2(7) . . ?
C131 B2 C137 109.0(8) . . ?
C143 B2 C137 109.6(7) . . ?
C131 B2 C149 108.3(7) . . ?
C143 B2 C149 110.7(8) . . ?
C137 B2 C149 109.0(7) . . ?

loop_
_geom_bond_atom_site_label_1
_geom_bond_atom_site_label_2
_geom_bond_distance
_geom_bond_site_symmetry_2
_geom_bond_publ_flag
C1 O2 1.251(12) . ?
C1 O1 1.261(12) . ?
C1 Mo1 2.587(10) . ?
C1 H1 0.9500 . ?
C2 C3 1.554(16) . ?
C2 P1 1.852(11) . ?
C2 H2A 0.9900 . ?
C2 H2B 0.9900 . ?
C3 P2 1.848(11) . ?
C3 H3A 0.9900 . ?
C3 H3B 0.9900 . ?
C4 C5 1.554(15) . ?
C4 P4 1.828(11) . ?
C4 H4A 0.9900 . ?
C4 H4B 0.9900 . ?
C5 P3 1.835(10) . ?
C5 H5A 0.9900 . ?
C5 H5B 0.9900 . ?
C6 C7 1.507(17) . ?
C6 P1 1.835(11) . ?
C6 H6A 0.9900 . ?
C6 H6B 0.9900 . ?
C7 H7A 0.9800 . ?
C7 H7B 0.9800 . ?
C7 H7C 0.9800 . ?
C8 C9 1.525(14) . ?
C8 P1 1.833(11) . ?
C8 H8A 0.9900 . ?
C8 H8B 0.9900 . ?
C9 H9A 0.9800 . ?
C9 H9B 0.9800 . ?
C9 H9C 0.9800 . ?
C10 C11 1.508(16) . ?
C10 P2 1.838(11) . ?
C10 H10A 0.9900 . ?
C10 H10B 0.9900 . ?
C11 H11A 0.9800 . ?
C11 H11B 0.9800 . ?
C11 H11C 0.9800 . ?
C12 C13 1.517(16) . ?
C12 P2 1.830(10) . ?
C12 H12A 0.9900 . ?
C12 H12B 0.9900 . ?
C13 H13A 0.9800 . ?
C13 H13B 0.9800 . ?
C13 H13C 0.9800 . ?
C14 C15 1.528(14) . ?
C14 P3 1.839(10) . ?
C14 H14A 0.9900 . ?
C14 H14B 0.9900 . ?
C15 H15A 0.9800 . ?
C15 H15B 0.9800 . ?
C15 H15C 0.9800 . ?
C16 C17 1.528(14) . ?
C16 P3 1.845(10) . ?
C16 H16A 0.9900 . ?
C16 H16B 0.9900 . ?
C17 H17A 0.9800 . ?
C17 H17B 0.9800 . ?
C17 H17C 0.9800 . ?
C18 C19 1.467(16) . ?
C18 P4 1.881(11) . ?
C18 H18A 0.9900 . ?
C18 H18B 0.9900 . ?
C19 H19A 0.9800 . ?
C19 H19B 0.9800 . ?
C19 H19C 0.9800 . ?
C20 C21 1.534(13) . ?
C20 P4 1.812(10) . ?
C20 H20A 0.9900 . ?
C20 H20B 0.9900 . ?
C21 H21A 0.9800 . ?
C21 H21B 0.9800 . ?
C21 H21C 0.9800 . ?
C31 O3 1.257(11) . ?
C31 O4 1.268(11) . ?
C31 Mo2 2.595(10) . ?
C31 H31 0.9500 . ?
C32 C33 1.539(13) . ?
C32 P6 1.860(9) . ?
C32 H32A 0.9900 . ?
C32 H32B 0.9900 . ?
C33 P5 1.855(9) . ?
C33 H33A 0.9900 . ?
C33 H33B 0.9900 . ?
C34 C35 1.518(13) . ?
C34 P8 1.842(9) . ?
C34 H34A 0.9900 . ?
C34 H34B 0.9900 . ?
C35 P7 1.851(8) . ?
C35 H35A 0.9900 . ?
C35 H35B 0.9900 . ?
C36 C37 1.508(13) . ?
C36 P5 1.845(10) . ?
C36 H36A 0.9900 . ?
C36 H36B 0.9900 . ?
C37 H37A 0.9800 . ?
C37 H37B 0.9800 . ?
C37 H37C 0.9800 . ?
C38 C39 1.532(14) . ?
C38 P5 1.801(10) . ?
C38 H38A 0.9900 . ?
C38 H38B 0.9900 . ?
C39 H39A 0.9800 . ?
C39 H39B 0.9800 . ?
C39 H39C 0.9800 . ?
C40 C41 1.542(13) . ?
C40 P6 1.822(9) . ?
C40 H40A 0.9900 . ?
C40 H40B 0.9900 . ?
C41 H41A 0.9800 . ?
C41 H41B 0.9800 . ?
C41 H41C 0.9800 . ?
C42 C43 1.487(13) . ?
C42 P6 1.816(10) . ?
C42 H42A 0.9900 . ?
C42 H42B 0.9900 . ?
C43 H43A 0.9800 . ?
C43 H43B 0.9800 . ?
C43 H43C 0.9800 . ?
C44 C45 1.543(13) . ?
C44 P7 1.835(10) . ?
C44 H44A 0.9900 . ?
C44 H44B 0.9900 . ?
C45 H45A 0.9800 . ?
C45 H45B 0.9800 . ?
C45 H45C 0.9800 . ?
C46 C47 1.528(12) . ?
C46 P7 1.840(9) . ?
C46 H46A 0.9900 . ?
C46 H46B 0.9900 . ?
C47 H47A 0.9800 . ?
C47 H47B 0.9800 . ?
C47 H47C 0.9800 . ?
C48 C49 1.508(13) . ?
C48 P8 1.867(9) . ?
C48 H48A 0.9900 . ?
C48 H48B 0.9900 . ?
C49 H49A 0.9800 . ?
C49 H49B 0.9800 . ?
C49 H49C 0.9800 . ?
C50 C51 1.510(13) . ?
C50 P8 1.842(10) . ?
C50 H50A 0.9900 . ?
C50 H50B 0.9900 . ?
C51 H51A 0.9800 . ?
C51 H51B 0.9800 . ?
C51 H51C 0.9800 . ?
C101 C102 1.422(14) . ?
C101 C106 1.422(13) . ?
C101 B1 1.658(15) . ?
C102 C103 1.373(14) . ?
C102 H102 0.9500 . ?
C103 C104 1.380(15) . ?
C103 H103 0.9500 . ?
C104 C105 1.408(15) . ?
C104 H104 0.9500 . ?
C105 C106 1.370(13) . ?
C105 H105 0.9500 . ?
C106 H106 0.9500 . ?
C107 C112 1.419(13) . ?
C107 C108 1.421(14) . ?
C107 B1 1.608(15) . ?
C108 C109 1.387(14) . ?
C108 H108 0.9500 . ?
C109 C110 1.385(15) . ?
C109 H109 0.9500 . ?
C110 C111 1.388(15) . ?
C110 H110 0.9500 . ?
C111 C112 1.397(14) . ?
C111 H111 0.9500 . ?
C112 H112 0.9500 . ?
C113 C114 1.379(14) . ?
C113 C118 1.429(14) . ?
C113 B1 1.649(14) . ?
C114 C115 1.417(15) . ?
C114 H114 0.9500 . ?
C115 C116 1.392(16) . ?
C115 H115 0.9500 . ?
C116 C117 1.383(15) . ?
C116 H116 0.9500 . ?
C117 C118 1.387(15) . ?
C117 H117 0.9500 . ?
C118 H118 0.9500 . ?
C119 C120 1.397(13) . ?
C119 C124 1.398(14) . ?
C119 B1 1.675(15) . ?
C120 C121 1.403(14) . ?
C120 H120 0.9500 . ?
C121 C122 1.365(14) . ?
C121 H121 0.9500 . ?
C122 C123 1.390(14) . ?
C122 H122 0.9500 . ?
C123 C124 1.408(14) . ?
C123 H123 0.9500 . ?
C124 H124 0.9500 . ?
C131 C136 1.401(14) . ?
C131 C132 1.415(13) . ?
C131 B2 1.631(14) . ?
C132 C133 1.396(14) . ?
C132 H132 0.9500 . ?
C133 C134 1.393(15) . ?
C133 H133 0.9500 . ?
C134 C135 1.377(16) . ?
C134 H134 0.9500 . ?
C135 C136 1.420(15) . ?
C135 H135 0.9500 . ?
C136 H136 0.9500 . ?
C137 C142 1.403(13) . ?
C137 C138 1.407(13) . ?
C137 B2 1.649(14) . ?
C138 C139 1.374(14) . ?
C138 H138 0.9500 . ?
C139 C140 1.391(15) . ?
C139 H139 0.9500 . ?
C140 C141 1.372(14) . ?
C140 H140 0.9500 . ?
C141 C142 1.405(13) . ?
C141 H141 0.9500 . ?
C142 H142 0.9500 . ?
C143 C144 1.392(13) . ?
C143 C148 1.429(13) . ?
C143 B2 1.640(14) . ?
C144 C145 1.408(13) . ?
C144 H144 0.9500 . ?
C145 C146 1.391(14) . ?
C145 H145 0.9500 . ?
C146 C147 1.370(14) . ?
C146 H146 0.9500 . ?
C147 C148 1.400(14) . ?
C147 H147 0.9500 . ?
C148 H148 0.9500 . ?
C149 C150 1.381(14) . ?
C149 C154 1.402(13) . ?
C149 B2 1.661(13) . ?
C150 C151 1.387(13) . ?
C150 H150 0.9500 . ?
C151 C152 1.397(14) . ?
C151 H151 0.9500 . ?
C152 C153 1.371(15) . ?
C152 H152 0.9500 . ?
C153 C154 1.383(13) . ?
C153 H153 0.9500 . ?
C154 H154 0.9500 . ?
C161 O5 1.392(15) . ?
C161 C162 1.537(18) . ?
C161 H16C 0.9900 . ?
C161 H16D 0.9900 . ?
C162 C163 1.508(16) . ?
C162 H16E 0.9900 . ?
C162 H16F 0.9900 . ?
C163 C164 1.470(15) . ?
C163 H16G 0.9900 . ?
C163 H16H 0.9900 . ?
C164 O5 1.418(14) . ?
C164 H16I 0.9900 . ?
C164 H16J 0.9900 . ?
O1 Mo1 2.262(6) . ?
O2 Mo1 2.268(6) . ?
O3 Mo2 2.275(6) . ?
O4 Mo2 2.254(6) . ?
P1 Mo1 2.470(3) . ?
P2 Mo1 2.442(3) . ?
P3 Mo1 2.484(3) . ?
P4 Mo1 2.425(3) . ?
P5 Mo2 2.463(3) . ?
P6 Mo2 2.414(2) . ?
P7 Mo2 2.485(2) . ?
P8 Mo2 2.425(3) . ?
